data_7133793
loop_
_publ_author_name
'Wang, Huamin'
'Meng, Li-Qin'
'Niu, Wenjing'
'Yang, Wan-Qi'
'Ou, Yu'
'Lin, Ying-Wu'

_publ_section_title
;
 The [3+2] annulation of <i>in situ</i> formed trifluorodiazoethane with
 4-nitroisoxazoles: access to
 trifluoromethylpyrazolo[3,4-<i>d</i>]isoxazoles.
;
_journal_issue 85
_journal_name_full 'Chemical communications (Cambridge, England)'
_journal_page_first 12425
_journal_page_last 12428
_journal_paper_doi 10.1039/d4cc03826f
_journal_volume 60
_journal_year 2024
_chemical_formula_moiety 'H2 O, 2(C10 H5 F3 N4)'
_chemical_formula_sum 'C20 H12 F6 N8 O'
_chemical_formula_weight 494.38
_space_group_crystal_system triclinic
_space_group_IT_number 2
_space_group_name_Hall '-P 1'
_space_group_name_H-M_alt 'P -1'
_atom_sites_solution_hydrogens mixed
_atom_sites_solution_primary dual
_audit_creation_date 2024-07-09
_audit_creation_method
;
Olex2 1.5
(compiled 2022.04.07 svn.rca3783a0 for OlexSys, GUI svn.r6498)
;
_audit_update_record
;
2024-07-24 deposited with the CCDC.	2024-10-01 downloaded from the CCDC.
;
_cell_angle_alpha 95.204(3)
_cell_angle_beta 93.854(3)
_cell_angle_gamma 90.608(4)
_cell_formula_units_Z 2
_cell_length_a 7.5837(6)
_cell_length_b 8.1452(7)
_cell_length_c 16.1468(13)
_cell_measurement_reflns_used 6112
_cell_measurement_temperature 170.00
_cell_measurement_theta_max 60.700
_cell_measurement_theta_min 4.744
_cell_volume 990.90(14)
_computing_cell_refinement 'SAINT V8.40B (Bruker Nano, Inc., 2019)'
_computing_data_collection 'Bruker Instrument Service vV6.2.14'
_computing_data_reduction 'SAINT V8.40B (Bruker Nano, Inc., 2019)'
_computing_molecular_graphics 'Olex2 1.5 (Dolomanov et al., 2009)'
_computing_publication_material 'Olex2 1.5 (Dolomanov et al., 2009)'
_computing_structure_refinement 'SHELXL 2019/2 (Sheldrick, 2015)'
_computing_structure_solution 'SHELXT 2018/2 (Sheldrick, 2018)'
_diffrn_ambient_temperature 170.00
_diffrn_measured_fraction_theta_full 0.981
_diffrn_measured_fraction_theta_max 0.980
_diffrn_measurement_device_type 'Bruker D8 Venture'
_diffrn_measurement_method '\w and \f scans'
_diffrn_radiation_type GaK\a
_diffrn_radiation_wavelength 1.34139
_diffrn_reflns_av_R_equivalents 0.0493
_diffrn_reflns_av_unetI/netI 0.0603
_diffrn_reflns_Laue_measured_fraction_full 0.981
_diffrn_reflns_Laue_measured_fraction_max 0.980
_diffrn_reflns_limit_h_max 9
_diffrn_reflns_limit_h_min -9
_diffrn_reflns_limit_k_max 10
_diffrn_reflns_limit_k_min -10
_diffrn_reflns_limit_l_max 20
_diffrn_reflns_limit_l_min -20
_diffrn_reflns_number 13566
_diffrn_reflns_point_group_measured_fraction_full 0.981
_diffrn_reflns_point_group_measured_fraction_max 0.980
_diffrn_reflns_theta_full 53.594
_diffrn_reflns_theta_max 56.962
_diffrn_reflns_theta_min 4.743
_diffrn_source_current 3.57
_diffrn_source_power 0.24954300000000001
_diffrn_source_voltage 69.9
_exptl_absorpt_coefficient_mu 0.833
_exptl_absorpt_correction_T_max 0.7519
_exptl_absorpt_correction_T_min 0.6405
_exptl_absorpt_correction_type multi-scan
_exptl_absorpt_process_details
;
SADABS-2016/2 (Bruker,2016/2) was used for absorption correction.
wR2(int) was 0.0968 before and 0.0598 after correction.
The Ratio of minimum to maximum transmission is 0.8518.
The \l/2 correction factor is Not present.
;
_exptl_crystal_colour colourless
_exptl_crystal_colour_primary colourless
_exptl_crystal_density_diffrn 1.657
_exptl_crystal_description plate
_exptl_crystal_F_000 500
_exptl_crystal_size_max 0.14
_exptl_crystal_size_mid 0.05
_exptl_crystal_size_min 0.03
_refine_diff_density_max 0.264
_refine_diff_density_min -0.291
_refine_diff_density_rms 0.052
_refine_ls_extinction_method none
_refine_ls_goodness_of_fit_ref 1.073
_refine_ls_hydrogen_treatment constr
_refine_ls_matrix_type full
_refine_ls_number_parameters 319
_refine_ls_number_reflns 3971
_refine_ls_number_restraints 0
_refine_ls_restrained_S_all 1.073
_refine_ls_R_factor_all 0.0484
_refine_ls_R_factor_gt 0.0400
_refine_ls_shift/su_max 0.000
_refine_ls_shift/su_mean 0.000
_refine_ls_structure_factor_coef Fsqd
_refine_ls_weighting_details 'w=1/[\s^2^(Fo^2^)+(0.0510P)^2^+0.1139P] where P=(Fo^2^+2Fc^2^)/3'
_refine_ls_weighting_scheme calc
_refine_ls_wR_factor_gt 0.1005
_refine_ls_wR_factor_ref 0.1049
_reflns_Friedel_coverage 0.000
_reflns_number_gt 3267
_reflns_number_total 3971
_reflns_threshold_expression 'I > 2\s(I)'
_cod_data_source_file d4cc03826f2.cif
_cod_data_source_block 240707_mlq_2_93_0m
_cod_depositor_comments 'Adding full bibliography for 7133792--7133794.cif.'
_cod_database_code 7133793
_shelx_shelxl_version_number 2019/2
_shelx_space_group_comment
;
The symmetry employed for this shelxl refinement is uniquely defined
by the following loop, which should always be used as a source of
symmetry information in preference to the above space-group names.
They are only intended as comments.
;
_shelx_estimated_absorpt_t_max 0.975
_shelx_estimated_absorpt_t_min 0.892
_olex2_refinement_description
;
1. Fixed Uiso
 At 1.2 times of:
  All C(H) groups, All N(H) groups
 At 1.5 times of:
  All O(H,H) groups
2.a Free rotating group:
 O1(H1A,H1B)
2.b Aromatic/amide H refined with riding coordinates:
 C1(H1), C2(H2), N4(H4), C5(H5), C6(H6), N8(H8), C11(H11), C12(H12), C15(H15),
 C16(H16)
;
_olex2_submission_special_instructions 'No special instructions were received'

loop_
_space_group_symop_operation_xyz
'x, y, z'
'-x, -y, -z'

loop_
_atom_site_label
_atom_site_type_symbol
_atom_site_fract_x
_atom_site_fract_y
_atom_site_fract_z
_atom_site_U_iso_or_equiv
_atom_site_adp_type
_atom_site_occupancy
_atom_site_site_symmetry_order
_atom_site_calc_flag
_atom_site_refinement_flags_posn
_atom_site_refinement_flags_adp
_atom_site_refinement_flags_occupancy
_atom_site_disorder_assembly
_atom_site_disorder_group
O1 O 0.36775(14) 0.23430(13) 0.54645(6) 0.0320(3) Uani 1 1 d G . . . .
H1A H 0.349600 0.339150 0.557161 0.048 Uiso 1 1 d G U . . .
H1B H 0.271886 0.186497 0.559817 0.048 Uiso 1 1 d G U . . .
F1 F 0.76660(12) 0.31437(11) 0.94113(5) 0.0393(2) Uani 1 1 d . . . . .
N1 N 0.79593(16) -0.07535(15) 0.92198(7) 0.0258(3) Uani 1 1 d . . . . .
C1 C 0.9210(2) -0.34255(19) 0.90464(9) 0.0306(3) Uani 1 1 d . . . . .
H1 H 0.980093 -0.427943 0.931138 0.037 Uiso 1 1 calc R U . . .
F2 F 0.51411(12) 0.20468(11) 0.95518(5) 0.0380(2) Uani 1 1 d . . . . .
N2 N 0.88439(16) -0.36340(15) 0.82324(8) 0.0287(3) Uani 1 1 d . . . . .
C2 C 0.8767(2) -0.20028(19) 0.95371(9) 0.0293(3) Uani 1 1 d . . . . .
H2 H 0.905872 -0.193526 1.012072 0.035 Uiso 1 1 calc R U . . .
F3 F 0.52987(15) 0.43318(11) 0.89898(6) 0.0467(3) Uani 1 1 d . . . . .
N3 N 0.54242(16) 0.26474(15) 0.75312(7) 0.0279(3) Uani 1 1 d . . . . .
C3 C 0.75980(17) -0.09211(17) 0.83823(8) 0.0216(3) Uani 1 1 d . . . . .
N4 N 0.56463(16) 0.15463(15) 0.68700(7) 0.0277(3) Uani 1 1 d . . . . .
H4 H 0.532265 0.171523 0.635136 0.033 Uiso 1 1 calc R U . . .
C4 C 0.80239(18) -0.23659(17) 0.78830(8) 0.0241(3) Uani 1 1 d . . . . .
C5 C 0.76202(19) -0.25259(18) 0.69965(9) 0.0280(3) Uani 1 1 d . . . . .
H5 H 0.790635 -0.351742 0.668123 0.034 Uiso 1 1 calc R U . . .
C6 C 0.68440(19) -0.13027(18) 0.65996(8) 0.0279(3) Uani 1 1 d . . . . .
H6 H 0.658936 -0.141059 0.601288 0.034 Uiso 1 1 calc R U . . .
C7 C 0.64244(18) 0.01539(18) 0.70982(8) 0.0246(3) Uani 1 1 d . . . . .
C8 C 0.67581(18) 0.03665(17) 0.79641(8) 0.0225(3) Uani 1 1 d . . . . .
C9 C 0.61000(18) 0.19461(17) 0.81918(8) 0.0239(3) Uani 1 1 d . . . . .
C10 C 0.6044(2) 0.28630(18) 0.90342(9) 0.0292(3) Uani 1 1 d . . . . .
F4 F 0.26221(14) -0.12643(12) 0.50585(5) 0.0423(3) Uani 1 1 d . . . . .
F5 F 0.22814(15) -0.38620(12) 0.47430(6) 0.0497(3) Uani 1 1 d . . . . .
N5 N 0.11188(16) 0.06687(15) 0.66040(7) 0.0276(3) Uani 1 1 d . . . . .
F6 F 0.01451(13) -0.24349(15) 0.52203(6) 0.0517(3) Uani 1 1 d . . . . .
N6 N 0.13120(17) 0.16790(15) 0.83291(7) 0.0284(3) Uani 1 1 d . . . . .
N7 N 0.32324(17) -0.43879(15) 0.62935(7) 0.0290(3) Uani 1 1 d . . . . .
N8 N 0.36031(16) -0.43455(14) 0.71229(7) 0.0272(3) Uani 1 1 d . . . . .
H8 H 0.409499 -0.515929 0.737244 0.033 Uiso 1 1 calc R U . . .
C11 C 0.0638(2) 0.26155(19) 0.77670(9) 0.0301(3) Uani 1 1 d . . . . .
H11 H 0.019855 0.366594 0.794783 0.036 Uiso 1 1 calc R U . . .
C12 C 0.0549(2) 0.21129(19) 0.69112(9) 0.0300(3) Uani 1 1 d . . . . .
H12 H 0.005729 0.284313 0.653457 0.036 Uiso 1 1 calc R U . . .
C13 C 0.17844(18) -0.03281(17) 0.71708(8) 0.0228(3) Uani 1 1 d . . . . .
C14 C 0.19036(18) 0.01822(17) 0.80394(8) 0.0239(3) Uani 1 1 d . . . . .
C15 C 0.26619(19) -0.08655(18) 0.86344(8) 0.0263(3) Uani 1 1 d . . . . .
H15 H 0.272888 -0.048971 0.921025 0.032 Uiso 1 1 calc R U . . .
C16 C 0.32831(19) -0.23750(17) 0.83943(8) 0.0264(3) Uani 1 1 d . . . . .
H16 H 0.380088 -0.305433 0.878944 0.032 Uiso 1 1 calc R U . . .
C17 C 0.31309(18) -0.29047(17) 0.75282(8) 0.0236(3) Uani 1 1 d . . . . .
C18 C 0.24065(18) -0.19339(17) 0.69232(8) 0.0234(3) Uani 1 1 d . . . . .
C19 C 0.25118(19) -0.29496(17) 0.61641(8) 0.0253(3) Uani 1 1 d . . . . .
C20 C 0.1896(2) -0.26263(19) 0.52991(9) 0.0322(4) Uani 1 1 d . . . . .

loop_
_atom_site_aniso_label
_atom_site_aniso_U_11
_atom_site_aniso_U_22
_atom_site_aniso_U_33
_atom_site_aniso_U_23
_atom_site_aniso_U_13
_atom_site_aniso_U_12
O1 0.0403(6) 0.0320(6) 0.0222(5) -0.0027(4) -0.0018(4) 0.0074(5)
F1 0.0434(5) 0.0373(5) 0.0337(5) -0.0056(4) -0.0113(4) -0.0011(4)
N1 0.0309(6) 0.0272(7) 0.0193(6) 0.0025(5) 0.0000(5) 0.0054(5)
C1 0.0365(8) 0.0268(8) 0.0287(8) 0.0058(6) -0.0006(6) 0.0062(6)
F2 0.0469(6) 0.0429(5) 0.0239(4) -0.0013(4) 0.0064(4) 0.0011(4)
N2 0.0326(7) 0.0231(6) 0.0299(7) 0.0001(5) 0.0009(5) 0.0049(5)
C2 0.0358(8) 0.0298(8) 0.0224(7) 0.0045(6) 0.0001(6) 0.0064(6)
F3 0.0714(7) 0.0303(5) 0.0364(5) -0.0047(4) -0.0060(5) 0.0235(5)
N3 0.0335(7) 0.0262(6) 0.0238(6) 0.0033(5) -0.0020(5) 0.0031(5)
C3 0.0213(7) 0.0227(7) 0.0208(7) 0.0013(5) 0.0019(5) 0.0008(5)
N4 0.0361(7) 0.0292(7) 0.0175(6) 0.0030(5) -0.0027(5) 0.0044(5)
C4 0.0246(7) 0.0240(7) 0.0237(7) 0.0008(5) 0.0026(5) 0.0011(6)
C5 0.0306(8) 0.0288(8) 0.0236(7) -0.0048(6) 0.0037(6) 0.0023(6)
C6 0.0321(8) 0.0339(8) 0.0169(7) -0.0020(6) 0.0016(5) 0.0000(6)
C7 0.0251(7) 0.0281(8) 0.0206(7) 0.0036(5) 0.0010(5) 0.0004(6)
C8 0.0244(7) 0.0231(7) 0.0197(7) 0.0008(5) 0.0011(5) 0.0000(5)
C9 0.0262(7) 0.0229(7) 0.0225(7) 0.0028(5) -0.0012(5) 0.0020(6)
C10 0.0360(8) 0.0237(8) 0.0267(7) 0.0002(6) -0.0028(6) 0.0057(6)
F4 0.0628(7) 0.0379(5) 0.0276(5) 0.0079(4) 0.0066(4) 0.0067(5)
F5 0.0818(8) 0.0402(6) 0.0241(5) -0.0095(4) -0.0046(5) 0.0146(5)
N5 0.0324(7) 0.0266(7) 0.0239(6) 0.0027(5) 0.0010(5) 0.0073(5)
F6 0.0397(6) 0.0806(8) 0.0336(5) 0.0078(5) -0.0101(4) 0.0088(5)
N6 0.0332(7) 0.0258(7) 0.0260(6) -0.0013(5) 0.0048(5) 0.0047(5)
N7 0.0369(7) 0.0252(7) 0.0240(6) -0.0012(5) -0.0012(5) 0.0039(5)
N8 0.0379(7) 0.0207(6) 0.0225(6) 0.0020(5) -0.0016(5) 0.0066(5)
C11 0.0331(8) 0.0255(8) 0.0318(8) 0.0008(6) 0.0050(6) 0.0076(6)
C12 0.0354(8) 0.0276(8) 0.0276(7) 0.0048(6) 0.0007(6) 0.0094(6)
C13 0.0227(7) 0.0239(7) 0.0217(7) 0.0017(5) 0.0011(5) 0.0017(5)
C14 0.0248(7) 0.0240(7) 0.0226(7) 0.0001(5) 0.0029(5) -0.0002(6)
C15 0.0325(8) 0.0281(8) 0.0181(7) 0.0005(5) 0.0015(5) 0.0003(6)
C16 0.0317(8) 0.0257(8) 0.0222(7) 0.0051(6) -0.0010(5) 0.0023(6)
C17 0.0258(7) 0.0212(7) 0.0239(7) 0.0017(5) 0.0013(5) 0.0015(5)
C18 0.0254(7) 0.0233(7) 0.0212(7) 0.0010(5) 0.0008(5) 0.0006(6)
C19 0.0306(7) 0.0220(7) 0.0226(7) -0.0008(5) -0.0003(5) 0.0034(6)
C20 0.0413(9) 0.0317(9) 0.0226(7) -0.0023(6) -0.0005(6) 0.0070(7)

loop_
_atom_type_symbol
_atom_type_description
_atom_type_scat_dispersion_real
_atom_type_scat_dispersion_imag
_atom_type_scat_source
C C 0.0137 0.0067 'International Tables Vol C Tables 4.2.6.8 and 6.1.1.4'
H H 0.0000 0.0000 'International Tables Vol C Tables 4.2.6.8 and 6.1.1.4'
F F 0.0583 0.0400 'International Tables Vol C Tables 4.2.6.8 and 6.1.1.4'
N N 0.0241 0.0134 'International Tables Vol C Tables 4.2.6.8 and 6.1.1.4'
O O 0.0389 0.0241 'International Tables Vol C Tables 4.2.6.8 and 6.1.1.4'

loop_
_geom_angle_atom_site_label_1
_geom_angle_atom_site_label_2
_geom_angle_atom_site_label_3
_geom_angle
_geom_angle_site_symmetry_1
_geom_angle_site_symmetry_3
_geom_angle_publ_flag
H1A O1 H1B 104.5 . . ?
C2 N1 C3 115.76(12) . . ?
N2 C1 H1 118.5 . . ?
N2 C1 C2 122.99(14) . . ?
C2 C1 H1 118.5 . . ?
C1 N2 C4 116.13(12) . . ?
N1 C2 C1 122.50(13) . . ?
N1 C2 H2 118.7 . . ?
C1 C2 H2 118.7 . . ?
C9 N3 N4 105.42(12) . . ?
N1 C3 C4 122.03(13) . . ?
N1 C3 C8 120.91(12) . . ?
C4 C3 C8 117.05(12) . . ?
N3 N4 H4 123.9 . . ?
N3 N4 C7 112.13(11) . . ?
C7 N4 H4 123.9 . . ?
N2 C4 C3 120.57(12) . . ?
N2 C4 C5 118.18(12) . . ?
C3 C4 C5 121.25(13) . . ?
C4 C5 H5 119.1 . . ?
C6 C5 C4 121.74(13) . . ?
C6 C5 H5 119.1 . . ?
C5 C6 H6 121.4 . . ?
C5 C6 C7 117.17(13) . . ?
C7 C6 H6 121.4 . . ?
N4 C7 C6 129.64(12) . . ?
N4 C7 C8 106.78(12) . . ?
C8 C7 C6 123.57(13) . . ?
C7 C8 C3 119.21(12) . . ?
C7 C8 C9 104.06(12) . . ?
C9 C8 C3 136.73(12) . . ?
N3 C9 C8 111.59(12) . . ?
N3 C9 C10 118.62(13) . . ?
C8 C9 C10 129.79(13) . . ?
F1 C10 C9 112.13(12) . . ?
F2 C10 F1 106.11(11) . . ?
F2 C10 F3 107.36(12) . . ?
F2 C10 C9 112.58(12) . . ?
F3 C10 F1 106.70(12) . . ?
F3 C10 C9 111.59(12) . . ?
C12 N5 C13 115.83(12) . . ?
C11 N6 C14 116.60(12) . . ?
C19 N7 N8 105.75(11) . . ?
N7 N8 H8 123.9 . . ?
N7 N8 C17 112.16(11) . . ?
C17 N8 H8 123.9 . . ?
N6 C11 H11 118.9 . . ?
N6 C11 C12 122.21(14) . . ?
C12 C11 H11 118.9 . . ?
N5 C12 C11 123.02(14) . . ?
N5 C12 H12 118.5 . . ?
C11 C12 H12 118.5 . . ?
N5 C13 C14 121.48(13) . . ?
N5 C13 C18 121.47(12) . . ?
C14 C13 C18 117.04(12) . . ?
N6 C14 C13 120.83(13) . . ?
N6 C14 C15 118.11(12) . . ?
C13 C14 C15 121.06(13) . . ?
C14 C15 H15 119.2 . . ?
C16 C15 C14 121.63(13) . . ?
C16 C15 H15 119.2 . . ?
C15 C16 H16 121.3 . . ?
C15 C16 C17 117.49(13) . . ?
C17 C16 H16 121.3 . . ?
N8 C17 C16 129.85(13) . . ?
N8 C17 C18 106.96(12) . . ?
C18 C17 C16 123.19(13) . . ?
C17 C18 C13 119.56(12) . . ?
C17 C18 C19 103.61(12) . . ?
C19 C18 C13 136.83(13) . . ?
N7 C19 C18 111.52(12) . . ?
N7 C19 C20 119.03(12) . . ?
C18 C19 C20 129.42(13) . . ?
F4 C20 F5 106.59(12) . . ?
F4 C20 F6 106.48(13) . . ?
F4 C20 C19 112.81(12) . . ?
F5 C20 F6 107.01(12) . . ?
F5 C20 C19 111.83(13) . . ?
F6 C20 C19 111.73(13) . . ?

loop_
_geom_bond_atom_site_label_1
_geom_bond_atom_site_label_2
_geom_bond_distance
_geom_bond_site_symmetry_2
_geom_bond_publ_flag
O1 H1A 0.8701 . ?
O1 H1B 0.8701 . ?
F1 C10 1.3434(17) . ?
N1 C2 1.3185(19) . ?
N1 C3 1.3559(17) . ?
C1 H1 0.9500 . ?
C1 N2 1.3203(19) . ?
C1 C2 1.400(2) . ?
F2 C10 1.3329(18) . ?
N2 C4 1.3579(19) . ?
C2 H2 0.9500 . ?
F3 C10 1.3342(17) . ?
N3 N4 1.3514(17) . ?
N3 C9 1.3304(18) . ?
C3 C4 1.4177(19) . ?
C3 C8 1.431(2) . ?
N4 H4 0.8800 . ?
N4 C7 1.3532(19) . ?
C4 C5 1.4374(19) . ?
C5 H5 0.9500 . ?
C5 C6 1.352(2) . ?
C6 H6 0.9500 . ?
C6 C7 1.423(2) . ?
C7 C8 1.3987(19) . ?
C8 C9 1.411(2) . ?
C9 C10 1.495(2) . ?
F4 C20 1.3338(19) . ?
F5 C20 1.3352(17) . ?
N5 C12 1.3229(19) . ?
N5 C13 1.3540(18) . ?
F6 C20 1.3372(19) . ?
N6 C11 1.318(2) . ?
N6 C14 1.3575(19) . ?
N7 N8 1.3471(17) . ?
N7 C19 1.3257(19) . ?
N8 H8 0.8800 . ?
N8 C17 1.3546(18) . ?
C11 H11 0.9500 . ?
C11 C12 1.402(2) . ?
C12 H12 0.9500 . ?
C13 C14 1.4227(19) . ?
C13 C18 1.427(2) . ?
C14 C15 1.438(2) . ?
C15 H15 0.9500 . ?
C15 C16 1.354(2) . ?
C16 H16 0.9500 . ?
C16 C17 1.4222(19) . ?
C17 C18 1.3995(19) . ?
C18 C19 1.4227(19) . ?
C19 C20 1.490(2) . ?
